data_7248941
loop_
_publ_author_name
'Losus, Renny Maria'
'Sitdikov, Ruzal'
'Stoikov, Ivan'
'Dobrza\'nska, Liliana'

_publ_section_title
;
 Structural diversity of anthraquinone substituted
 p-tert-butylthiacalix[4]arene in the partial cone conformation upon
 external stimuli
;
_journal_issue 29
_journal_name_full CrystEngComm
_journal_page_first 3929
_journal_page_last 3936
_journal_paper_doi 10.1039/D4CE00387J
_journal_volume 26
_journal_year 2024
_chemical_formula_sum 'C104 H84 N4 O16 S4'
_chemical_formula_weight 1773.99
_space_group_crystal_system triclinic
_space_group_IT_number 2
_space_group_name_Hall '-P 1'
_space_group_name_H-M_alt 'P -1'
_atom_sites_solution_hydrogens geom
_atom_sites_solution_primary direct
_audit_creation_method SHELXL-2018/3
_audit_update_record
;
2024-03-08 deposited with the CCDC.	2024-06-10 downloaded from the CCDC.
;
_cell_angle_alpha 76.759(9)
_cell_angle_beta 71.398(9)
_cell_angle_gamma 83.702(9)
_cell_formula_units_Z 2
_cell_length_a 13.5849(14)
_cell_length_b 18.286(2)
_cell_length_c 18.8373(16)
_cell_measurement_reflns_used 1621
_cell_measurement_temperature 100(2)
_cell_measurement_theta_max 73.1000
_cell_measurement_theta_min 2.4670
_cell_volume 4313.7(8)
_computing_cell_refinement 'CrysAlisPro 1.171.42.49 (Rigaku OD, 2022)'
_computing_data_collection 'CrysAlisPro 1.171.42.49 (Rigaku OD, 2022)'
_computing_data_reduction 'CrysAlisPro 1.171.42.49 (Rigaku OD, 2022)'
_computing_molecular_graphics 'Mercury (Macrae et al., 2008)'
_computing_structure_refinement 'SHELXL-2018/3 (Sheldrick, 2018)'
_computing_structure_solution 'SHELXS-2018/3 (Sheldrick, 2018)'
_diffrn_ambient_temperature 100(2)
_diffrn_detector_area_resol_mean 10.0000
_diffrn_measured_fraction_theta_full 0.998
_diffrn_measured_fraction_theta_max 0.941
_diffrn_measurement_device_type 'XtaLAB Synergy, Dualflex, HyPix'
_diffrn_measurement_method '\w scans'
_diffrn_radiation_type CuK\a
_diffrn_radiation_wavelength 1.54184
_diffrn_reflns_av_R_equivalents 0.4002
_diffrn_reflns_av_unetI/netI 0.3631
_diffrn_reflns_Laue_measured_fraction_full 0.998
_diffrn_reflns_Laue_measured_fraction_max 0.941
_diffrn_reflns_limit_h_max 16
_diffrn_reflns_limit_h_min -17
_diffrn_reflns_limit_k_max 22
_diffrn_reflns_limit_k_min -22
_diffrn_reflns_limit_l_max 18
_diffrn_reflns_limit_l_min -23
_diffrn_reflns_number 60825
_diffrn_reflns_point_group_measured_fraction_full 0.998
_diffrn_reflns_point_group_measured_fraction_max 0.941
_diffrn_reflns_theta_full 68.000
_diffrn_reflns_theta_max 77.351
_diffrn_reflns_theta_min 2.484
_diffrn_source 'micro-focus sealed X-ray tube'
_exptl_absorpt_coefficient_mu 1.615
_exptl_absorpt_correction_type multi-scan
_exptl_absorpt_process_details
;
CrysAlisPro 1.171.42.49 (Rigaku Oxford Diffraction, 2022)
Empirical absorption correction using spherical harmonics,
implemented in SCALE3 ABSPACK scaling algorithm.
;
_exptl_crystal_colour orange
_exptl_crystal_density_diffrn 1.366
_exptl_crystal_description block
_exptl_crystal_F_000 1856
_exptl_crystal_size_max 0.04
_exptl_crystal_size_mid 0.03
_exptl_crystal_size_min 0.02
_exptl_transmission_factor_max 2.036
_exptl_transmission_factor_min 0.591
_refine_diff_density_max 0.859
_refine_diff_density_min -0.361
_refine_diff_density_rms 0.075
_refine_ls_extinction_method none
_refine_ls_goodness_of_fit_ref 0.981
_refine_ls_hydrogen_treatment constr
_refine_ls_matrix_type full
_refine_ls_number_parameters 1165
_refine_ls_number_reflns 17234
_refine_ls_number_restraints 6
_refine_ls_restrained_S_all 0.981
_refine_ls_R_factor_all 0.3457
_refine_ls_R_factor_gt 0.1022
_refine_ls_shift/su_max 0.000
_refine_ls_shift/su_mean 0.000
_refine_ls_structure_factor_coef Fsqd
_refine_ls_weighting_details 'w=1/[\s^2^(Fo^2^)+(0.0227P)^2^] where P=(Fo^2^+2Fc^2^)/3'
_refine_ls_weighting_scheme calc
_refine_ls_wR_factor_gt 0.1385
_refine_ls_wR_factor_ref 0.2012
_reflns_Friedel_coverage 0.000
_reflns_number_gt 4367
_reflns_number_total 17234
_reflns_threshold_expression 'I > 2\s(I)'
_cod_data_source_file d4ce00387j2.cif
_cod_data_source_block melt
_cod_depositor_comments 'Adding full bibliography for 7248939--7248942.cif.'
_cod_database_code 7248941
_shelx_shelxl_version_number 2018/3
_shelx_space_group_comment
;
The symmetry employed for this shelxl refinement is uniquely defined
by the following loop, which should always be used as a source of
symmetry information in preference to the above space-group names.
They are only intended as comments.
;
_shelx_estimated_absorpt_t_min 0.81028
_shelx_estimated_absorpt_t_max 1.00000

loop_
_space_group_symop_operation_xyz
'x, y, z'
'-x, -y, -z'

loop_
_atom_site_label
_atom_site_type_symbol
_atom_site_fract_x
_atom_site_fract_y
_atom_site_fract_z
_atom_site_U_iso_or_equiv
_atom_site_adp_type
_atom_site_occupancy
_atom_site_site_symmetry_order
_atom_site_calc_flag
_atom_site_refinement_flags_posn
_atom_site_refinement_flags_adp
_atom_site_refinement_flags_occupancy
_atom_site_disorder_assembly
_atom_site_disorder_group
S1 S 0.12881(17) 0.10692(13) -0.07235(13) 0.0509(7) Uani 1 1 d . . . . .
O1 O 0.1378(5) 0.2690(4) -0.0771(3) 0.086(3) Uani 1 1 d . . . . .
N1 N 0.2416(5) 0.3441(4) -0.1988(4) 0.0427(19) Uani 1 1 d . . . . .
H1 H 0.186298 0.317209 -0.185842 0.051 Uiso 1 1 calc R U . . .
C1 C -0.3149(7) 0.1921(5) 0.1706(6) 0.076(3) Uani 1 1 d . . . . .
H1A H -0.278004 0.210987 0.199320 0.114 Uiso 1 1 calc R U . . .
H1B H -0.375546 0.165033 0.206343 0.114 Uiso 1 1 calc R U . . .
H1C H -0.337856 0.234503 0.136289 0.114 Uiso 1 1 calc R U . . .
S2 S 0.46652(17) 0.08505(13) 0.03732(14) 0.0499(7) Uani 1 1 d . . . . .
O2 O 0.3678(5) 0.3683(3) -0.1490(3) 0.0623(19) Uani 1 1 d . . . . .
N2 N 0.4238(5) 0.1901(4) -0.2515(4) 0.047(2) Uani 1 1 d . . . . .
H2 H 0.357363 0.181745 -0.239689 0.057 Uiso 1 1 calc R U . . .
C2 C -0.2974(7) 0.1170(5) 0.0731(5) 0.068(3) Uani 1 1 d . . . . .
H2A H -0.323121 0.162394 0.044123 0.103 Uiso 1 1 calc R U . . .
H2B H -0.355919 0.085696 0.105236 0.103 Uiso 1 1 calc R U . . .
H2C H -0.248428 0.088623 0.037479 0.103 Uiso 1 1 calc R U . . .
S3 S 0.32712(17) 0.33529(14) 0.16807(13) 0.0533(7) Uani 1 1 d . . . . .
O3 O 0.0784(4) 0.3078(3) -0.2229(3) 0.0573(18) Uani 1 1 d . . . . .
N3 N 0.3729(7) 0.1213(5) 0.3543(5) 0.088(3) Uani 1 1 d . . . . .
H3 H 0.423518 0.153046 0.338168 0.105 Uiso 1 1 calc R U . . .
C3 C -0.2163(7) 0.0688(5) 0.1770(5) 0.063(3) Uani 1 1 d . . . . .
H3A H -0.173636 0.033272 0.146718 0.095 Uiso 1 1 calc R U . . .
H3B H -0.280763 0.045261 0.211049 0.095 Uiso 1 1 calc R U . . .
H3C H -0.177839 0.082693 0.207682 0.095 Uiso 1 1 calc R U . . .
S4 S 0.00732(19) 0.36823(13) 0.03995(14) 0.0558(7) Uani 1 1 d . . . . .
O4 O 0.1890(4) 0.4773(3) -0.5090(3) 0.0510(17) Uani 1 1 d . . . . .
N4 N 0.2237(5) 0.5123(4) -0.0910(4) 0.051(2) Uani 1 1 d . . . . .
H4 H 0.171476 0.482454 -0.078390 0.061 Uiso 1 1 calc R U . . .
C4 C -0.2424(6) 0.1391(5) 0.1235(5) 0.051(3) Uani 1 1 d . . . . .
O5 O 0.3483(4) 0.1361(3) -0.0783(3) 0.0425(15) Uani 1 1 d . . . . .
C5 C -0.1380(7) 0.1765(5) 0.0712(5) 0.047(2) Uani 1 1 d . . . . .
O6 O 0.5643(5) 0.1553(3) -0.2079(3) 0.0529(17) Uani 1 1 d . . . . .
C6 C -0.1149(7) 0.2490(5) 0.0704(5) 0.055(3) Uani 1 1 d . . . . .
H6 H -0.165359 0.278622 0.100904 0.065 Uiso 1 1 calc R U . . .
O7 O 0.2706(4) 0.1833(3) -0.3062(3) 0.0567(18) Uani 1 1 d . . . . .
C7 C -0.0198(8) 0.2791(5) 0.0261(5) 0.048(2) Uani 1 1 d . . . . .
O8 O 0.4529(4) 0.3774(3) -0.5669(3) 0.0546(17) Uani 1 1 d . . . . .
C8 C 0.0517(7) 0.2367(5) -0.0200(5) 0.042(2) Uani 1 1 d . . . . .
O9 O 0.3435(4) 0.1687(3) 0.1627(3) 0.0532(17) Uani 1 1 d . . . . .
C9 C 0.0338(6) 0.1642(5) -0.0198(5) 0.044(2) Uani 1 1 d . . . . .
O10 O 0.2582(5) 0.0734(4) 0.2997(4) 0.095(3) Uani 1 1 d . . . . .
C10 C -0.0641(6) 0.1347(5) 0.0264(5) 0.044(2) Uani 1 1 d . . . . .
H10 H -0.078666 0.085119 0.026424 0.052 Uiso 1 1 calc R U . . .
O11 O 0.5268(6) 0.1784(4) 0.3877(5) 0.102(3) Uani 1 1 d . . . . .
C11 C 0.2266(6) 0.2930(5) -0.0664(4) 0.046(2) Uani 1 1 d . . . . .
H11A H 0.269114 0.249087 -0.049340 0.055 Uiso 1 1 calc R U . . .
H11B H 0.205859 0.324498 -0.027355 0.055 Uiso 1 1 calc R U . . .
O12 O 0.4206(5) -0.0032(4) 0.6677(3) 0.0666(19) Uani 1 1 d . . . . .
C12 C 0.2878(7) 0.3381(4) -0.1433(5) 0.044(2) Uani 1 1 d . . . . .
O13 O 0.2171(4) 0.3947(3) 0.0486(3) 0.0489(16) Uani 1 1 d . . . . .
C13 C 0.2690(6) 0.3863(5) -0.2725(5) 0.044(2) Uani 1 1 d . . . . .
O14 O 0.3461(5) 0.5449(4) -0.0438(4) 0.081(2) Uani 1 1 d . . . . .
C14 C 0.3603(6) 0.4280(4) -0.3032(5) 0.045(2) Uani 1 1 d . . . . .
H14 H 0.404991 0.426531 -0.273030 0.054 Uiso 1 1 calc R U . . .
O15 O 0.0625(5) 0.4768(3) -0.1236(3) 0.0576(18) Uani 1 1 d . . . . .
C15 C 0.3849(7) 0.4707(4) -0.3766(5) 0.048(2) Uani 1 1 d . . . . .
H15 H 0.447143 0.497545 -0.396928 0.058 Uiso 1 1 calc R U . . .
O16 O 0.1817(4) 0.6547(3) -0.4030(3) 0.0548(17) Uani 1 1 d . . . . .
C16 C 0.3193(6) 0.4748(4) -0.4212(5) 0.043(2) Uani 1 1 d . . . . .
H16 H 0.336027 0.505303 -0.471282 0.052 Uiso 1 1 calc R U . . .
C17 C 0.2294(6) 0.4341(4) -0.3922(5) 0.043(2) Uani 1 1 d . . . . .
C18 C 0.2032(6) 0.3897(5) -0.3170(4) 0.040(2) Uani 1 1 d . . . . .
C19 C 0.1053(7) 0.3471(5) -0.2891(5) 0.046(2) Uani 1 1 d . . . . .
C20 C 0.0402(6) 0.3538(4) -0.3379(5) 0.042(2) Uani 1 1 d . . . . .
C21 C 0.0641(6) 0.3982(5) -0.4123(5) 0.045(2) Uani 1 1 d . . . . .
C22 C 0.1640(7) 0.4398(5) -0.4433(5) 0.046(2) Uani 1 1 d . . . . .
C23 C 0.0021(6) 0.4030(5) -0.4575(5) 0.049(2) Uani 1 1 d . . . . .
H23 H 0.021118 0.433327 -0.507681 0.058 Uiso 1 1 calc R U . . .
C24 C -0.0895(7) 0.3636(5) -0.4304(5) 0.057(3) Uani 1 1 d . . . . .
H24 H -0.133547 0.366489 -0.461370 0.069 Uiso 1 1 calc R U . . .
C25 C -0.1141(7) 0.3201(5) -0.3568(5) 0.061(3) Uani 1 1 d . . . . .
H25 H -0.176071 0.292847 -0.337577 0.073 Uiso 1 1 calc R U . . .
C26 C -0.0516(7) 0.3151(5) -0.3108(5) 0.055(3) Uani 1 1 d . . . . .
H26 H -0.071199 0.285250 -0.260419 0.066 Uiso 1 1 calc R U . . .
C27 C 0.0213(6) -0.0780(5) 0.2067(5) 0.065(3) Uani 1 1 d . . . . .
H27A H -0.007314 -0.030164 0.221346 0.098 Uiso 1 1 calc R U . . .
H27B H -0.006269 -0.119633 0.249620 0.098 Uiso 1 1 calc R U . . .
H27C H 0.001501 -0.082964 0.162387 0.098 Uiso 1 1 calc R U . . .
C28 C 0.1849(8) -0.1513(5) 0.1519(6) 0.083(4) Uani 1 1 d . . . . .
H28A H 0.151953 -0.154514 0.113515 0.124 Uiso 1 1 calc R U . . .
H28B H 0.170265 -0.196234 0.193049 0.124 Uiso 1 1 calc R U . . .
H28C H 0.260219 -0.147943 0.127970 0.124 Uiso 1 1 calc R U . . .
C29 C 0.1743(7) -0.0856(5) 0.2555(5) 0.069(3) Uani 1 1 d . . . . .
H29A H 0.250288 -0.089967 0.241455 0.104 Uiso 1 1 calc R U . . .
H29B H 0.144845 -0.130092 0.293839 0.104 Uiso 1 1 calc R U . . .
H29C H 0.149438 -0.040476 0.276782 0.104 Uiso 1 1 calc R U . . .
C30 C 0.1409(6) -0.0801(5) 0.1858(5) 0.050(3) Uani 1 1 d . . . . .
C31 C 0.1875(6) -0.0134(4) 0.1201(5) 0.042(2) Uani 1 1 d . . . . .
C32 C 0.1421(7) 0.0166(5) 0.0642(5) 0.049(2) Uani 1 1 d . . . . .
H32 H 0.075303 0.000979 0.069536 0.059 Uiso 1 1 calc R U . . .
C33 C 0.1911(6) 0.0699(4) -0.0008(4) 0.035(2) Uani 1 1 d . . . . .
C34 C 0.2927(6) 0.0890(4) -0.0112(5) 0.037(2) Uani 1 1 d . . . . .
C35 C 0.3367(6) 0.0620(5) 0.0479(5) 0.051(3) Uani 1 1 d . . . . .
C36 C 0.2855(6) 0.0107(4) 0.1117(5) 0.044(2) Uani 1 1 d . . . . .
H36 H 0.317420 -0.008629 0.150699 0.053 Uiso 1 1 calc R U . . .
C37 C 0.4053(6) 0.0951(5) -0.1358(5) 0.049(2) Uani 1 1 d . . . . .
H37A H 0.357036 0.073196 -0.154245 0.059 Uiso 1 1 calc R U . . .
H37B H 0.448010 0.053789 -0.114592 0.059 Uiso 1 1 calc R U . . .
C38 C 0.4753(8) 0.1505(5) -0.2016(5) 0.048(2) Uani 1 1 d . . . . .
C39 C 0.4663(6) 0.2422(5) -0.3192(5) 0.044(2) Uani 1 1 d . . . . .
C40 C 0.5598(6) 0.2769(5) -0.3315(5) 0.057(3) Uani 1 1 d . . . . .
H40 H 0.595038 0.264625 -0.293932 0.069 Uiso 1 1 calc R U . . .
C41 C 0.6006(7) 0.3295(5) -0.3992(5) 0.057(3) Uani 1 1 d . . . . .
H41 H 0.660731 0.355514 -0.405950 0.069 Uiso 1 1 calc R U . . .
C42 C 0.5532(6) 0.3434(5) -0.4564(5) 0.046(2) Uani 1 1 d . . . . .
H42 H 0.583967 0.376354 -0.503624 0.056 Uiso 1 1 calc R U . . .
C43 C 0.4625(6) 0.3102(4) -0.4454(5) 0.041(2) Uani 1 1 d . . . . .
C44 C 0.4163(6) 0.2597(5) -0.3772(5) 0.041(2) Uani 1 1 d . . . . .
C45 C 0.3184(6) 0.2255(5) -0.3680(5) 0.043(2) Uani 1 1 d . . . . .
C46 C 0.2739(7) 0.2415(5) -0.4320(5) 0.044(2) Uani 1 1 d . . . . .
C47 C 0.3199(7) 0.2907(5) -0.4991(5) 0.048(2) Uani 1 1 d . . . . .
C48 C 0.4142(7) 0.3298(5) -0.5080(5) 0.046(2) Uani 1 1 d . . . . .
C49 C 0.2787(7) 0.3041(5) -0.5591(5) 0.054(3) Uani 1 1 d . . . . .
H49 H 0.311647 0.337136 -0.605709 0.065 Uiso 1 1 calc R U . . .
C50 C 0.1880(8) 0.2688(5) -0.5513(6) 0.065(3) Uani 1 1 d . . . . .
H50 H 0.157978 0.278970 -0.591850 0.078 Uiso 1 1 calc R U . . .
C51 C 0.1431(7) 0.2192(5) -0.4842(6) 0.061(3) Uani 1 1 d . . . . .
H51 H 0.083659 0.193386 -0.479468 0.073 Uiso 1 1 calc R U . . .
C52 C 0.1826(7) 0.2069(5) -0.4251(6) 0.053(3) Uani 1 1 d . . . . .
H52 H 0.148531 0.174517 -0.378349 0.064 Uiso 1 1 calc R U . . .
C53 C 0.6183(6) 0.3308(5) -0.1790(5) 0.053(3) Uani 1 1 d . . . . .
H53A H 0.651052 0.280320 -0.178749 0.080 Uiso 1 1 calc R U . . .
H53B H 0.661286 0.366735 -0.221656 0.080 Uiso 1 1 calc R U . . .
H53C H 0.549205 0.331085 -0.184930 0.080 Uiso 1 1 calc R U . . .
C54 C 0.7154(6) 0.3378(5) -0.0871(5) 0.055(3) Uani 1 1 d . . . . .
H54A H 0.711619 0.357695 -0.042246 0.082 Uiso 1 1 calc R U . . .
H54B H 0.770164 0.362497 -0.131490 0.082 Uiso 1 1 calc R U . . .
H54C H 0.731266 0.283475 -0.077095 0.082 Uiso 1 1 calc R U . . .
C55 C 0.5766(6) 0.4373(4) -0.1128(5) 0.055(3) Uani 1 1 d . . . . .
H55A H 0.504220 0.444693 -0.113130 0.083 Uiso 1 1 calc R U . . .
H55B H 0.621783 0.465217 -0.160889 0.083 Uiso 1 1 calc R U . . .
H55C H 0.583732 0.455726 -0.069762 0.083 Uiso 1 1 calc R U . . .
C56 C 0.6082(6) 0.3531(4) -0.1041(4) 0.038(2) Uani 1 1 d . . . . .
C57 C 0.5283(6) 0.3060(4) -0.0357(5) 0.038(2) Uani 1 1 d . . . . .
C58 C 0.4659(6) 0.3359(5) 0.0251(5) 0.043(2) Uani 1 1 d . . . . .
H58 H 0.466464 0.388485 0.021811 0.052 Uiso 1 1 calc R U . . .
C59 C 0.4009(6) 0.2921(5) 0.0922(4) 0.041(2) Uani 1 1 d . . . . .
C60 C 0.4005(6) 0.2153(5) 0.0953(5) 0.042(2) Uani 1 1 d . . . . .
C61 C 0.4573(6) 0.1838(5) 0.0342(5) 0.046(2) Uani 1 1 d . . . . .
C62 C 0.5211(6) 0.2298(4) -0.0328(4) 0.040(2) Uani 1 1 d . . . . .
H62 H 0.558770 0.208562 -0.075730 0.049 Uiso 1 1 calc R U . . .
C63 C 0.4040(7) 0.1468(5) 0.2142(5) 0.069(3) Uani 1 1 d . . . . .
H63A H 0.434293 0.191535 0.219115 0.083 Uiso 1 1 calc R U . . .
H63B H 0.461605 0.111549 0.194394 0.083 Uiso 1 1 calc R U . . .
C64 C 0.3330(10) 0.1083(7) 0.2932(7) 0.099(4) Uani 1 1 d . U . . .
C65 C 0.3424(9) 0.0907(6) 0.4345(6) 0.073(3) Uani 1 1 d . . . . .
C66 C 0.2511(8) 0.0503(6) 0.4632(6) 0.074(3) Uani 1 1 d . . . . .
H66 H 0.209376 0.048878 0.431606 0.089 Uiso 1 1 calc R U . . .
C67 C 0.2243(8) 0.0135(6) 0.5367(6) 0.068(3) Uani 1 1 d . . . . .
H67 H 0.159591 -0.010391 0.557408 0.082 Uiso 1 1 calc R U . . .
C68 C 0.2848(7) 0.0087(5) 0.5833(5) 0.053(3) Uani 1 1 d . . . . .
H68 H 0.264467 -0.020422 0.633948 0.064 Uiso 1 1 calc R U . . .
C69 C 0.3788(7) 0.0478(5) 0.5548(5) 0.046(2) Uani 1 1 d . . . . .
C70 C 0.4060(8) 0.0920(5) 0.4811(6) 0.061(3) Uani 1 1 d . . . . .
C71 C 0.4981(9) 0.1378(6) 0.4544(7) 0.076(3) Uani 1 1 d . . . . .
C72 C 0.5612(7) 0.1327(5) 0.5053(6) 0.060(3) Uani 1 1 d . . . . .
C73 C 0.5410(7) 0.0865(5) 0.5785(6) 0.058(3) Uani 1 1 d . . . . .
C74 C 0.4425(7) 0.0420(5) 0.6058(5) 0.059(3) Uani 1 1 d . . . . .
C75 C 0.5990(9) 0.0794(8) 0.6266(7) 0.115(5) Uani 1 1 d . . . . .
H75 H 0.583772 0.045913 0.675070 0.138 Uiso 1 1 calc R U . . .
C76 C 0.6857(10) 0.1277(8) 0.5968(8) 0.113(5) Uani 1 1 d . . . . .
H76 H 0.727893 0.130107 0.627825 0.135 Uiso 1 1 calc R U . . .
C77 C 0.7081(10) 0.1706(7) 0.5233(8) 0.094(4) Uani 1 1 d . . . . .
H77 H 0.770498 0.197354 0.503934 0.113 Uiso 1 1 calc R U . . .
C78 C 0.6485(9) 0.1773(6) 0.4773(7) 0.085(4) Uani 1 1 d . . . . .
H78 H 0.664457 0.210359 0.428534 0.102 Uiso 1 1 calc R U . . .
C79 C 0.0083(7) 0.1771(5) 0.3783(5) 0.062(3) Uani 1 1 d . . . . .
H79A H 0.083540 0.171098 0.369755 0.092 Uiso 1 1 calc R U . . .
H79B H -0.026160 0.134423 0.416866 0.092 Uiso 1 1 calc R U . . .
H79C H -0.017609 0.223861 0.396317 0.092 Uiso 1 1 calc R U . . .
C80 C -0.1315(6) 0.1882(5) 0.3170(5) 0.057(3) Uani 1 1 d . . . . .
H80A H -0.157709 0.236125 0.332470 0.086 Uiso 1 1 calc R U . . .
H80B H -0.165266 0.146685 0.357743 0.086 Uiso 1 1 calc R U . . .
H80C H -0.146975 0.187032 0.269934 0.086 Uiso 1 1 calc R U . . .
C81 C 0.0274(7) 0.1073(5) 0.2738(5) 0.059(3) Uani 1 1 d . . . . .
H81A H 0.006737 0.107279 0.228494 0.089 Uiso 1 1 calc R U . . .
H81B H -0.001229 0.063786 0.314031 0.089 Uiso 1 1 calc R U . . .
H81C H 0.103368 0.104322 0.260420 0.089 Uiso 1 1 calc R U . . .
C82 C -0.0148(6) 0.1802(5) 0.3030(5) 0.047(3) Uani 1 1 d . . . . .
C83 C 0.0416(7) 0.2468(5) 0.2417(5) 0.043(2) Uani 1 1 d . . . . .
C84 C 0.1419(7) 0.2654(5) 0.2346(5) 0.050(2) Uani 1 1 d . . . . .
H84 H 0.172117 0.241343 0.273471 0.060 Uiso 1 1 calc R U . . .
C85 C 0.1986(6) 0.3164(5) 0.1743(5) 0.047(2) Uani 1 1 d . . . . .
C86 C 0.1575(6) 0.3492(5) 0.1150(5) 0.040(2) Uani 1 1 d . . . . .
C87 C 0.0572(6) 0.3315(4) 0.1194(5) 0.037(2) Uani 1 1 d . . . . .
C88 C 0.0022(6) 0.2819(5) 0.1828(5) 0.046(2) Uani 1 1 d . . . . .
H88 H -0.066285 0.271285 0.186336 0.055 Uiso 1 1 calc R U . . .
C89 C 0.2055(6) 0.4728(5) 0.0452(5) 0.046(2) Uani 1 1 d . . . . .
H89A H 0.231355 0.485515 0.084216 0.056 Uiso 1 1 calc R U . . .
H89B H 0.131064 0.488783 0.055936 0.056 Uiso 1 1 calc R U . . .
C90 C 0.2670(7) 0.5140(5) -0.0347(5) 0.051(2) Uani 1 1 d . . . . .
C91 C 0.2543(7) 0.5531(5) -0.1660(5) 0.049(2) Uani 1 1 d . . . . .
C92 C 0.3515(6) 0.5876(5) -0.1959(5) 0.052(3) Uani 1 1 d . . . . .
H92 H 0.397392 0.581900 -0.165924 0.062 Uiso 1 1 calc R U . . .
C93 C 0.3783(7) 0.6301(5) -0.2703(5) 0.055(3) Uani 1 1 d . . . . .
H93 H 0.442913 0.654145 -0.290207 0.066 Uiso 1 1 calc R U . . .
C94 C 0.3145(6) 0.6388(5) -0.3164(5) 0.053(3) Uani 1 1 d . . . . .
H94 H 0.335756 0.667937 -0.367076 0.063 Uiso 1 1 calc R U . . .
C95 C 0.2201(6) 0.6049(5) -0.2885(5) 0.045(2) Uani 1 1 d . . . . .
C96 C 0.1914(6) 0.5580(5) -0.2130(5) 0.044(2) Uani 1 1 d . . . . .
C97 C 0.0933(7) 0.5171(5) -0.1872(5) 0.044(2) Uani 1 1 d . . . . .
C98 C 0.0295(6) 0.5272(5) -0.2407(5) 0.039(2) Uani 1 1 d . . . . .
C99 C 0.0552(7) 0.5753(5) -0.3105(5) 0.044(2) Uani 1 1 d . . . . .
C100 C 0.1545(7) 0.6151(5) -0.3394(5) 0.050(2) Uani 1 1 d . . . . .
C101 C -0.0600(7) 0.4848(5) -0.2169(5) 0.050(2) Uani 1 1 d . . . . .
H101 H -0.076353 0.448900 -0.170002 0.060 Uiso 1 1 calc R U . . .
C102 C -0.1245(7) 0.4965(5) -0.2636(5) 0.055(3) Uani 1 1 d . . . . .
H102 H -0.184984 0.468012 -0.248308 0.066 Uiso 1 1 calc R U . . .
C103 C -0.1017(7) 0.5485(5) -0.3314(5) 0.063(3) Uani 1 1 d . . . . .
H103 H -0.147410 0.557850 -0.361829 0.075 Uiso 1 1 calc R U . . .
C104 C -0.0096(7) 0.5875(5) -0.3549(5) 0.051(3) Uani 1 1 d . . . . .
H104 H 0.007822 0.622868 -0.402207 0.061 Uiso 1 1 calc R U . . .

loop_
_atom_site_aniso_label
_atom_site_aniso_U_11
_atom_site_aniso_U_22
_atom_site_aniso_U_33
_atom_site_aniso_U_23
_atom_site_aniso_U_13
_atom_site_aniso_U_12
S1 0.0409(14) 0.0615(17) 0.0481(15) -0.0044(12) -0.0103(12) -0.0172(12)
O1 0.104(6) 0.114(6) 0.040(4) 0.012(4) -0.014(4) -0.085(5)
N1 0.035(4) 0.044(5) 0.050(5) 0.004(4) -0.019(4) -0.013(3)
C1 0.038(6) 0.088(8) 0.108(9) -0.037(7) -0.011(6) -0.024(6)
S2 0.0322(13) 0.0397(15) 0.0692(17) 0.0078(12) -0.0136(12) -0.0108(11)
O2 0.054(4) 0.076(5) 0.054(4) 0.008(3) -0.019(3) -0.026(4)
N2 0.031(4) 0.052(5) 0.045(5) 0.015(4) -0.007(4) -0.010(4)
C2 0.041(6) 0.077(8) 0.082(8) -0.012(6) -0.010(6) -0.018(5)
S3 0.0417(14) 0.0695(18) 0.0484(15) -0.0076(12) -0.0118(12) -0.0170(13)
O3 0.055(4) 0.059(4) 0.042(4) 0.016(3) -0.003(3) -0.033(3)
N3 0.078(7) 0.089(7) 0.084(7) 0.016(6) -0.021(6) -0.030(6)
C3 0.054(6) 0.076(8) 0.056(7) -0.008(6) -0.008(5) -0.024(6)
S4 0.0660(17) 0.0414(15) 0.0671(17) 0.0015(12) -0.0342(14) -0.0168(13)
O4 0.050(4) 0.054(4) 0.042(4) 0.007(3) -0.011(3) -0.022(3)
N4 0.059(5) 0.053(5) 0.036(5) 0.010(4) -0.015(4) -0.019(4)
C4 0.029(5) 0.064(7) 0.064(7) -0.028(6) -0.006(5) -0.008(5)
O5 0.036(3) 0.039(4) 0.046(4) -0.007(3) -0.003(3) -0.006(3)
C5 0.034(5) 0.058(7) 0.055(6) -0.017(5) -0.018(5) -0.007(5)
O6 0.043(4) 0.058(4) 0.054(4) 0.004(3) -0.018(3) -0.011(3)
C6 0.063(6) 0.037(6) 0.079(7) -0.003(5) -0.046(6) -0.010(5)
O7 0.048(4) 0.066(4) 0.053(4) 0.007(3) -0.018(3) -0.021(3)
C7 0.059(6) 0.030(5) 0.063(7) 0.003(5) -0.032(6) -0.015(5)
O8 0.051(4) 0.060(4) 0.048(4) 0.003(3) -0.015(3) -0.017(3)
C8 0.048(6) 0.043(6) 0.039(5) 0.010(5) -0.028(5) -0.012(5)
O9 0.037(3) 0.070(4) 0.041(4) 0.020(3) -0.012(3) -0.018(3)
C9 0.045(6) 0.030(5) 0.063(6) -0.003(4) -0.028(5) -0.010(4)
O10 0.065(5) 0.105(6) 0.088(6) 0.043(4) -0.017(4) -0.046(5)
C10 0.033(5) 0.037(5) 0.062(6) -0.004(5) -0.018(5) -0.011(4)
O11 0.076(5) 0.082(6) 0.101(6) 0.039(5) -0.001(5) -0.009(4)
C11 0.043(5) 0.055(6) 0.034(5) 0.001(4) -0.007(4) -0.011(5)
O12 0.049(4) 0.088(5) 0.046(4) 0.014(4) -0.009(3) -0.009(4)
C12 0.044(6) 0.033(6) 0.047(6) 0.001(4) -0.009(5) 0.000(5)
O13 0.052(4) 0.036(4) 0.057(4) -0.012(3) -0.008(3) -0.014(3)
C13 0.041(5) 0.038(6) 0.040(6) 0.003(4) 0.000(5) -0.013(4)
O14 0.078(5) 0.102(6) 0.061(5) 0.004(4) -0.014(4) -0.062(5)
C14 0.036(5) 0.041(6) 0.052(6) -0.007(5) -0.007(5) -0.003(4)
O15 0.072(5) 0.060(4) 0.039(4) 0.009(3) -0.019(3) -0.031(4)
C15 0.051(6) 0.045(6) 0.046(6) 0.003(5) -0.013(5) -0.022(5)
O16 0.058(4) 0.060(4) 0.042(4) 0.007(3) -0.014(3) -0.024(3)
C16 0.054(6) 0.035(5) 0.037(5) -0.002(4) -0.014(5) -0.006(5)
C17 0.030(5) 0.026(5) 0.056(6) 0.003(4) 0.001(5) -0.003(4)
C18 0.037(5) 0.050(6) 0.028(5) 0.002(4) -0.004(4) -0.020(4)
C19 0.045(6) 0.044(6) 0.047(6) -0.001(5) -0.012(5) -0.021(5)
C20 0.039(5) 0.035(5) 0.043(6) 0.009(4) -0.012(5) -0.008(4)
C21 0.037(5) 0.048(6) 0.047(6) -0.009(5) -0.008(5) -0.012(5)
C22 0.040(5) 0.042(6) 0.054(6) -0.004(5) -0.015(5) 0.001(5)
C23 0.041(5) 0.059(7) 0.045(6) -0.001(5) -0.013(5) -0.015(5)
C24 0.046(6) 0.062(7) 0.064(7) -0.008(6) -0.016(5) -0.021(5)
C25 0.043(6) 0.067(7) 0.066(7) 0.004(6) -0.014(5) -0.026(5)
C26 0.049(6) 0.066(7) 0.047(6) -0.001(5) -0.016(5) -0.015(5)
C27 0.047(6) 0.068(7) 0.066(7) 0.012(5) -0.008(5) -0.025(5)
C28 0.089(8) 0.046(7) 0.079(8) 0.005(6) 0.015(6) -0.020(6)
C29 0.054(6) 0.070(8) 0.069(7) 0.027(6) -0.018(6) -0.028(5)
C30 0.036(5) 0.033(6) 0.066(7) 0.012(5) -0.003(5) -0.017(4)
C31 0.026(5) 0.029(5) 0.056(6) 0.001(4) 0.001(4) -0.006(4)
C32 0.044(5) 0.044(6) 0.054(6) -0.003(5) -0.006(5) -0.021(5)
C33 0.027(4) 0.026(5) 0.044(5) 0.001(4) -0.001(4) -0.012(4)
C34 0.028(5) 0.027(5) 0.049(6) -0.005(4) -0.003(4) -0.010(4)
C35 0.036(5) 0.042(6) 0.071(7) 0.012(5) -0.019(5) -0.020(5)
C36 0.034(5) 0.041(6) 0.045(6) 0.009(4) -0.003(4) -0.012(4)
C37 0.038(5) 0.045(6) 0.050(6) 0.008(5) -0.001(5) -0.017(4)
C38 0.055(6) 0.046(6) 0.040(6) -0.003(4) -0.011(5) -0.014(5)
C39 0.037(5) 0.044(6) 0.045(6) 0.001(5) -0.008(5) -0.008(4)
C40 0.037(5) 0.060(7) 0.072(7) -0.009(5) -0.012(5) -0.015(5)
C41 0.040(5) 0.061(7) 0.061(6) 0.018(5) -0.014(5) -0.026(5)
C42 0.037(5) 0.053(6) 0.046(6) -0.005(5) -0.011(5) -0.003(5)
C43 0.036(5) 0.030(5) 0.059(6) 0.003(4) -0.023(5) -0.014(4)
C44 0.032(5) 0.042(6) 0.043(6) 0.001(4) -0.012(4) -0.004(4)
C45 0.032(5) 0.034(5) 0.053(6) -0.006(5) -0.005(5) 0.007(4)
C46 0.047(6) 0.036(5) 0.046(6) 0.004(4) -0.015(5) -0.015(4)
C47 0.049(6) 0.044(6) 0.053(6) -0.010(5) -0.017(5) -0.004(5)
C48 0.052(6) 0.040(6) 0.042(6) -0.005(5) -0.012(5) -0.006(5)
C49 0.061(6) 0.038(6) 0.062(7) 0.001(5) -0.019(6) -0.021(5)
C50 0.071(7) 0.052(7) 0.083(8) -0.001(6) -0.044(7) -0.014(6)
C51 0.058(6) 0.058(7) 0.068(7) 0.002(6) -0.024(6) -0.022(5)
C52 0.045(6) 0.049(6) 0.062(7) -0.008(5) -0.010(5) -0.013(5)
C53 0.048(6) 0.052(6) 0.051(6) 0.009(5) -0.009(5) -0.028(5)
C54 0.040(5) 0.059(7) 0.061(6) 0.002(5) -0.013(5) -0.016(5)
C55 0.044(6) 0.044(6) 0.059(6) 0.003(5) 0.003(5) -0.013(5)
C56 0.036(5) 0.041(6) 0.036(5) -0.002(4) -0.010(4) -0.018(4)
C57 0.036(5) 0.018(5) 0.057(6) -0.004(4) -0.007(5) -0.013(4)
C58 0.039(5) 0.036(5) 0.047(6) -0.003(4) -0.004(5) -0.013(4)
C59 0.034(5) 0.049(6) 0.036(5) -0.005(4) -0.010(4) -0.003(5)
C60 0.024(5) 0.057(6) 0.038(6) 0.005(5) -0.007(4) -0.010(4)
C61 0.022(4) 0.050(6) 0.058(6) -0.004(5) -0.002(4) -0.013(4)
C62 0.039(5) 0.048(6) 0.026(5) 0.002(4) -0.003(4) -0.008(4)
C63 0.033(5) 0.087(8) 0.061(7) 0.034(6) -0.007(5) -0.019(5)
C64 0.090(6) 0.111(7) 0.090(6) 0.007(5) -0.037(5) -0.002(5)
C65 0.074(8) 0.082(8) 0.032(6) 0.013(6) 0.005(6) 0.008(7)
C66 0.050(7) 0.100(9) 0.057(8) -0.005(7) -0.010(6) 0.020(6)
C67 0.064(7) 0.086(8) 0.049(7) -0.007(6) -0.016(6) 0.000(6)
C68 0.051(6) 0.044(6) 0.049(6) 0.006(5) -0.003(5) -0.005(5)
C69 0.053(6) 0.037(6) 0.034(5) 0.007(4) -0.004(5) -0.002(5)
C70 0.052(7) 0.053(7) 0.052(7) 0.010(5) 0.006(6) 0.002(5)
C71 0.067(8) 0.052(7) 0.079(8) 0.013(6) -0.006(7) 0.017(6)
C72 0.051(6) 0.034(6) 0.072(8) -0.019(5) 0.022(6) -0.014(5)
C73 0.049(6) 0.061(7) 0.060(7) -0.029(6) 0.001(6) -0.010(5)
C74 0.063(7) 0.061(7) 0.042(6) -0.006(5) 0.003(6) -0.016(6)
C75 0.087(9) 0.220(17) 0.058(8) -0.054(9) -0.012(7) -0.058(10)
C76 0.111(11) 0.179(15) 0.079(10) -0.079(10) -0.023(9) -0.046(10)
C77 0.072(9) 0.114(12) 0.099(11) -0.068(9) 0.005(8) -0.009(8)
C78 0.074(8) 0.072(9) 0.099(10) -0.024(7) 0.001(7) -0.031(7)
C79 0.061(6) 0.079(7) 0.042(6) 0.004(5) -0.010(5) -0.041(6)
C80 0.053(6) 0.056(6) 0.058(6) 0.000(5) -0.012(5) -0.023(5)
C81 0.068(7) 0.042(6) 0.064(7) -0.009(5) -0.016(6) -0.001(5)
C82 0.040(5) 0.062(7) 0.034(5) 0.014(5) -0.016(4) -0.024(5)
C83 0.045(6) 0.043(6) 0.039(5) -0.007(4) -0.008(5) -0.005(5)
C84 0.041(6) 0.057(7) 0.053(6) -0.006(5) -0.017(5) -0.004(5)
C85 0.033(5) 0.065(7) 0.038(5) -0.012(5) -0.002(4) -0.004(5)
C86 0.038(5) 0.037(6) 0.039(5) -0.012(4) 0.001(5) -0.007(4)
C87 0.036(5) 0.030(5) 0.046(6) -0.008(4) -0.014(4) 0.000(4)
C88 0.038(5) 0.045(6) 0.051(6) -0.004(5) -0.012(5) -0.007(5)
C89 0.045(5) 0.051(6) 0.052(6) -0.019(5) -0.019(5) -0.006(5)
C90 0.060(7) 0.044(6) 0.043(6) -0.004(5) -0.010(5) -0.008(5)
C91 0.043(6) 0.049(6) 0.051(6) -0.005(5) -0.013(5) -0.006(5)
C92 0.036(5) 0.056(6) 0.053(6) 0.006(5) -0.009(5) -0.015(5)
C93 0.034(5) 0.059(7) 0.062(7) -0.003(5) -0.003(5) -0.016(5)
C94 0.040(6) 0.060(7) 0.053(6) 0.003(5) -0.014(5) -0.015(5)
C95 0.040(5) 0.044(6) 0.042(6) -0.009(4) 0.003(5) -0.014(5)
C96 0.035(5) 0.042(6) 0.051(6) -0.006(5) -0.008(5) -0.008(4)
C97 0.048(6) 0.040(6) 0.045(6) -0.006(5) -0.015(5) -0.007(5)
C98 0.040(5) 0.037(6) 0.040(6) -0.016(4) -0.009(5) 0.007(4)
C99 0.043(5) 0.045(6) 0.042(6) -0.009(5) -0.011(5) 0.001(5)
C100 0.048(6) 0.068(7) 0.035(6) -0.014(5) -0.010(5) -0.012(5)
C101 0.055(6) 0.052(6) 0.041(6) -0.009(5) -0.007(5) -0.017(5)
C102 0.050(6) 0.062(7) 0.046(6) -0.007(5) -0.004(5) -0.012(5)
C103 0.057(7) 0.068(7) 0.059(7) 0.000(6) -0.020(6) -0.009(6)
C104 0.057(6) 0.050(6) 0.044(6) 0.005(5) -0.017(5) -0.018(5)

loop_
_atom_type_symbol
_atom_type_description
_atom_type_scat_dispersion_real
_atom_type_scat_dispersion_imag
_atom_type_scat_source
C C 0.0181 0.0091 'International Tables Vol C Tables 4.2.6.8 and 6.1.1.4'
H H 0.0000 0.0000 'International Tables Vol C Tables 4.2.6.8 and 6.1.1.4'
N N 0.0311 0.0180 'International Tables Vol C Tables 4.2.6.8 and 6.1.1.4'
O O 0.0492 0.0322 'International Tables Vol C Tables 4.2.6.8 and 6.1.1.4'
S S 0.3331 0.5567 'International Tables Vol C Tables 4.2.6.8 and 6.1.1.4'

loop_
_geom_angle_atom_site_label_1
_geom_angle_atom_site_label_2
_geom_angle_atom_site_label_3
_geom_angle
_geom_angle_site_symmetry_1
_geom_angle_site_symmetry_3
_geom_angle_publ_flag
C9 S1 C33 97.2(4) . . ?
C8 O1 C11 126.5(6) . . ?
C12 N1 C13 129.2(7) . . ?
C12 N1 H1 115.4 . . ?
C13 N1 H1 115.4 . . ?
C4 C1 H1A 109.5 . . ?
C4 C1 H1B 109.5 . . ?
H1A C1 H1B 109.5 . . ?
C4 C1 H1C 109.5 . . ?
H1A C1 H1C 109.5 . . ?
H1B C1 H1C 109.5 . . ?
C61 S2 C35 104.1(4) . . ?
C38 N2 C39 126.7(7) . . ?
C38 N2 H2 116.6 . . ?
C39 N2 H2 116.6 . . ?
C4 C2 H2A 109.5 . . ?
C4 C2 H2B 109.5 . . ?
H2A C2 H2B 109.5 . . ?
C4 C2 H2C 109.5 . . ?
H2A C2 H2C 109.5 . . ?
H2B C2 H2C 109.5 . . ?
C59 S3 C85 101.2(4) . . ?
C65 N3 C64 130.4(10) . . ?
C65 N3 H3 114.8 . . ?
C64 N3 H3 114.8 . . ?
C4 C3 H3A 109.5 . . ?
C4 C3 H3B 109.5 . . ?
H3A C3 H3B 109.5 . . ?
C4 C3 H3C 109.5 . . ?
H3A C3 H3C 109.5 . . ?
H3B C3 H3C 109.5 . . ?
C87 S4 C7 96.9(4) . . ?
C90 N4 C91 126.3(7) . . ?
C90 N4 H4 116.9 . . ?
C91 N4 H4 116.9 . . ?
C2 C4 C1 108.6(8) . . ?
C2 C4 C3 109.4(7) . . ?
C1 C4 C3 109.6(8) . . ?
C2 C4 C5 108.8(7) . . ?
C1 C4 C5 112.1(7) . . ?
C3 C4 C5 108.3(7) . . ?
C34 O5 C37 112.0(6) . . ?
C10 C5 C6 118.3(8) . . ?
C10 C5 C4 118.7(8) . . ?
C6 C5 C4 123.0(9) . . ?
C7 C6 C5 121.5(10) . . ?
C7 C6 H6 119.2 . . ?
C5 C6 H6 119.2 . . ?
C8 C7 C6 118.8(8) . . ?
C8 C7 S4 123.8(7) . . ?
C6 C7 S4 117.1(8) . . ?
C9 C8 C7 121.8(8) . . ?
C9 C8 O1 116.4(9) . . ?
C7 C8 O1 121.0(8) . . ?
C60 O9 C63 109.9(6) . . ?
C8 C9 C10 118.0(8) . . ?
C8 C9 S1 122.1(7) . . ?
C10 C9 S1 119.9(6) . . ?
C5 C10 C9 121.4(8) . . ?
C5 C10 H10 119.3 . . ?
C9 C10 H10 119.3 . . ?
O1 C11 C12 106.6(7) . . ?
O1 C11 H11A 110.4 . . ?
C12 C11 H11A 110.4 . . ?
O1 C11 H11B 110.4 . . ?
C12 C11 H11B 110.4 . . ?
H11A C11 H11B 108.6 . . ?
O2 C12 N1 127.0(8) . . ?
O2 C12 C11 119.7(8) . . ?
N1 C12 C11 113.2(7) . . ?
C86 O13 C89 116.6(6) . . ?
N1 C13 C18 119.0(7) . . ?
N1 C13 C14 121.8(8) . . ?
C18 C13 C14 119.2(7) . . ?
C15 C14 C13 120.5(8) . . ?
C15 C14 H14 119.7 . . ?
C13 C14 H14 119.7 . . ?
C14 C15 C16 120.7(8) . . ?
C14 C15 H15 119.7 . . ?
C16 C15 H15 119.7 . . ?
C17 C16 C15 119.8(7) . . ?
C17 C16 H16 120.1 . . ?
C15 C16 H16 120.1 . . ?
C16 C17 C18 120.3(8) . . ?
C16 C17 C22 117.0(7) . . ?
C18 C17 C22 122.7(7) . . ?
C13 C18 C17 119.6(7) . . ?
C13 C18 C19 122.7(7) . . ?
C17 C18 C19 117.7(7) . . ?
O3 C19 C20 120.0(7) . . ?
O3 C19 C18 120.1(7) . . ?
C20 C19 C18 119.8(7) . . ?
C26 C20 C21 117.3(8) . . ?
C26 C20 C19 119.3(7) . . ?
C21 C20 C19 123.3(7) . . ?
C23 C21 C20 122.3(8) . . ?
C23 C21 C22 119.4(8) . . ?
C20 C21 C22 118.2(8) . . ?
O4 C22 C17 121.9(8) . . ?
O4 C22 C21 120.0(8) . . ?
C17 C22 C21 118.1(7) . . ?
C21 C23 C24 120.2(8) . . ?
C21 C23 H23 119.9 . . ?
C24 C23 H23 119.9 . . ?
C25 C24 C23 117.9(8) . . ?
C25 C24 H24 121.1 . . ?
C23 C24 H24 121.1 . . ?
C26 C25 C24 122.1(8) . . ?
C26 C25 H25 118.9 . . ?
C24 C25 H25 118.9 . . ?
C25 C26 C20 120.1(8) . . ?
C25 C26 H26 119.9 . . ?
C20 C26 H26 119.9 . . ?
C30 C27 H27A 109.5 . . ?
C30 C27 H27B 109.5 . . ?
H27A C27 H27B 109.5 . . ?
C30 C27 H27C 109.5 . . ?
H27A C27 H27C 109.5 . . ?
H27B C27 H27C 109.5 . . ?
C30 C28 H28A 109.5 . . ?
C30 C28 H28B 109.5 . . ?
H28A C28 H28B 109.5 . . ?
C30 C28 H28C 109.5 . . ?
H28A C28 H28C 109.5 . . ?
H28B C28 H28C 109.5 . . ?
C30 C29 H29A 109.5 . . ?
C30 C29 H29B 109.5 . . ?
H29A C29 H29B 109.5 . . ?
C30 C29 H29C 109.5 . . ?
H29A C29 H29C 109.5 . . ?
H29B C29 H29C 109.5 . . ?
C29 C30 C27 110.9(8) . . ?
C29 C30 C31 113.6(7) . . ?
C27 C30 C31 111.2(7) . . ?
C29 C30 C28 108.1(8) . . ?
C27 C30 C28 108.2(7) . . ?
C31 C30 C28 104.4(7) . . ?
C32 C31 C36 118.3(7) . . ?
C32 C31 C30 122.1(7) . . ?
C36 C31 C30 119.2(8) . . ?
C31 C32 C33 122.1(8) . . ?
C31 C32 H32 119.0 . . ?
C33 C32 H32 119.0 . . ?
C34 C33 C32 118.8(8) . . ?
C34 C33 S1 120.7(6) . . ?
C32 C33 S1 120.3(6) . . ?
O5 C34 C35 120.0(7) . . ?
O5 C34 C33 121.0(7) . . ?
C35 C34 C33 118.9(7) . . ?
C36 C35 C34 120.2(7) . . ?
C36 C35 S2 118.8(7) . . ?
C34 C35 S2 120.6(6) . . ?
C35 C36 C31 121.2(8) . . ?
C35 C36 H36 119.4 . . ?
C31 C36 H36 119.4 . . ?
O5 C37 C38 107.4(7) . . ?
O5 C37 H37A 110.2 . . ?
C38 C37 H37A 110.2 . . ?
O5 C37 H37B 110.2 . . ?
C38 C37 H37B 110.2 . . ?
H37A C37 H37B 108.5 . . ?
O6 C38 N2 125.9(8) . . ?
O6 C38 C37 121.8(8) . . ?
N2 C38 C37 112.3(7) . . ?
N2 C39 C40 120.8(8) . . ?
N2 C39 C44 120.1(7) . . ?
C40 C39 C44 119.1(8) . . ?
C41 C40 C39 120.0(9) . . ?
C41 C40 H40 120.0 . . ?
C39 C40 H40 120.0 . . ?
C42 C41 C40 119.9(8) . . ?
C42 C41 H41 120.0 . . ?
C40 C41 H41 120.0 . . ?
C43 C42 C41 120.7(8) . . ?
C43 C42 H42 119.7 . . ?
C41 C42 H42 119.7 . . ?
C42 C43 C44 121.3(8) . . ?
C42 C43 C48 117.7(7) . . ?
C44 C43 C48 121.0(7) . . ?
C43 C44 C39 118.8(7) . . ?
C43 C44 C45 119.2(7) . . ?
C39 C44 C45 122.0(7) . . ?
O7 C45 C46 118.6(7) . . ?
O7 C45 C44 121.7(8) . . ?
C46 C45 C44 119.7(8) . . ?
C47 C46 C52 118.8(8) . . ?
C47 C46 C45 120.9(8) . . ?
C52 C46 C45 120.3(8) . . ?
C49 C47 C46 120.4(8) . . ?
C49 C47 C48 119.0(8) . . ?
C46 C47 C48 120.6(8) . . ?
O8 C48 C47 121.0(8) . . ?
O8 C48 C43 120.7(7) . . ?
C47 C48 C43 118.3(7) . . ?
C47 C49 C50 119.9(8) . . ?
C47 C49 H49 120.0 . . ?
C50 C49 H49 120.0 . . ?
C51 C50 C49 119.3(9) . . ?
C51 C50 H50 120.4 . . ?
C49 C50 H50 120.4 . . ?
C52 C51 C50 120.8(9) . . ?
C52 C51 H51 119.6 . . ?
C50 C51 H51 119.6 . . ?
C51 C52 C46 120.8(9) . . ?
C51 C52 H52 119.6 . . ?
C46 C52 H52 119.6 . . ?
C56 C53 H53A 109.5 . . ?
C56 C53 H53B 109.5 . . ?
H53A C53 H53B 109.5 . . ?
C56 C53 H53C 109.5 . . ?
H53A C53 H53C 109.5 . . ?
H53B C53 H53C 109.5 . . ?
C56 C54 H54A 109.5 . . ?
C56 C54 H54B 109.5 . . ?
H54A C54 H54B 109.5 . . ?
C56 C54 H54C 109.5 . . ?
H54A C54 H54C 109.5 . . ?
H54B C54 H54C 109.5 . . ?
C56 C55 H55A 109.5 . . ?
C56 C55 H55B 109.5 . . ?
H55A C55 H55B 109.5 . . ?
C56 C55 H55C 109.5 . . ?
H55A C55 H55C 109.5 . . ?
H55B C55 H55C 109.5 . . ?
C53 C56 C55 107.7(7) . . ?
C53 C56 C57 112.0(6) . . ?
C55 C56 C57 110.9(7) . . ?
C53 C56 C54 109.3(7) . . ?
C55 C56 C54 110.5(6) . . ?
C57 C56 C54 106.5(6) . . ?
C58 C57 C62 118.0(7) . . ?
C58 C57 C56 122.1(7) . . ?
C62 C57 C56 119.8(8) . . ?
C57 C58 C59 123.1(8) . . ?
C57 C58 H58 118.5 . . ?
C59 C58 H58 118.5 . . ?
C60 C59 C58 117.4(8) . . ?
C60 C59 S3 123.0(6) . . ?
C58 C59 S3 119.6(7) . . ?
C61 C60 C59 121.3(8) . . ?
C61 C60 O9 119.1(8) . . ?
C59 C60 O9 119.5(8) . . ?
C60 C61 C62 119.7(8) . . ?
C60 C61 S2 123.2(7) . . ?
C62 C61 S2 116.8(7) . . ?
C57 C62 C61 120.2(8) . . ?
C57 C62 H62 119.9 . . ?
C61 C62 H62 119.9 . . ?
O9 C63 C64 108.8(7) . . ?
O9 C63 H63A 109.9 . . ?
C64 C63 H63A 109.9 . . ?
O9 C63 H63B 109.9 . . ?
C64 C63 H63B 109.9 . . ?
H63A C63 H63B 108.3 . . ?
O10 C64 N3 128.9(12) . . ?
O10 C64 C63 122.0(12) . . ?
N3 C64 C63 109.1(10) . . ?
C66 C65 C70 121.2(9) . . ?
C66 C65 N3 115.5(11) . . ?
C70 C65 N3 122.8(10) . . ?
C67 C66 C65 118.2(10) . . ?
C67 C66 H66 120.9 . . ?
C65 C66 H66 120.9 . . ?
C66 C67 C68 123.6(10) . . ?
C66 C67 H67 118.2 . . ?
C68 C67 H67 118.2 . . ?
C67 C68 C69 119.0(8) . . ?
C67 C68 H68 120.5 . . ?
C69 C68 H68 120.5 . . ?
C70 C69 C68 119.8(9) . . ?
C70 C69 C74 122.1(9) . . ?
C68 C69 C74 118.1(7) . . ?
C69 C70 C65 117.9(9) . . ?
C69 C70 C71 119.6(10) . . ?
C65 C70 C71 122.5(9) . . ?
O11 C71 C72 119.4(10) . . ?
O11 C71 C70 122.1(11) . . ?
C72 C71 C70 118.4(9) . . ?
C78 C72 C73 118.9(11) . . ?
C78 C72 C71 116.3(10) . . ?
C73 C72 C71 124.8(9) . . ?
C75 C73 C72 126.3(10) . . ?
C75 C73 C74 118.2(10) . . ?
C72 C73 C74 115.5(9) . . ?
O12 C74 C69 119.7(8) . . ?
O12 C74 C73 120.5(9) . . ?
C69 C74 C73 119.5(8) . . ?
C73 C75 C76 113.1(11) . . ?
C73 C75 H75 123.4 . . ?
C76 C75 H75 123.4 . . ?
C77 C76 C75 120.4(11) . . ?
C77 C76 H76 119.8 . . ?
C75 C76 H76 119.8 . . ?
C78 C77 C76 125.0(12) . . ?
C78 C77 H77 117.5 . . ?
C76 C77 H77 117.5 . . ?
C77 C78 C72 116.1(12) . . ?
C77 C78 H78 122.0 . . ?
C72 C78 H78 122.0 . . ?
C82 C79 H79A 109.5 . . ?
C82 C79 H79B 109.5 . . ?
H79A C79 H79B 109.5 . . ?
C82 C79 H79C 109.5 . . ?
H79A C79 H79C 109.5 . . ?
H79B C79 H79C 109.5 . . ?
C82 C80 H80A 109.5 . . ?
C82 C80 H80B 109.5 . . ?
H80A C80 H80B 109.5 . . ?
C82 C80 H80C 109.5 . . ?
H80A C80 H80C 109.5 . . ?
H80B C80 H80C 109.5 . . ?
C82 C81 H81A 109.5 . . ?
C82 C81 H81B 109.5 . . ?
H81A C81 H81B 109.5 . . ?
C82 C81 H81C 109.5 . . ?
H81A C81 H81C 109.5 . . ?
H81B C81 H81C 109.5 . . ?
C80 C82 C79 109.2(7) . . ?
C80 C82 C81 109.4(7) . . ?
C79 C82 C81 109.6(7) . . ?
C80 C82 C83 111.4(7) . . ?
C79 C82 C83 109.4(7) . . ?
C81 C82 C83 107.9(7) . . ?
C88 C83 C84 116.2(8) . . ?
C88 C83 C82 120.4(7) . . ?
C84 C83 C82 122.4(8) . . ?
C85 C84 C83 123.1(8) . . ?
C85 C84 H84 118.5 . . ?
C83 C84 H84 118.5 . . ?
C84 C85 C86 119.0(7) . . ?
C84 C85 S3 120.5(7) . . ?
C86 C85 S3 120.3(6) . . ?
C85 C86 O13 120.9(7) . . ?
C85 C86 C87 119.7(7) . . ?
O13 C86 C87 119.1(8) . . ?
C88 C87 C86 118.6(8) . . ?
C88 C87 S4 121.3(6) . . ?
C86 C87 S4 119.9(6) . . ?
C87 C88 C83 123.2(8) . . ?
C87 C88 H88 118.4 . . ?
C83 C88 H88 118.4 . . ?
O13 C89 C90 109.3(7) . . ?
O13 C89 H89A 109.8 . . ?
C90 C89 H89A 109.8 . . ?
O13 C89 H89B 109.8 . . ?
C90 C89 H89B 109.8 . . ?
H89A C89 H89B 108.3 . . ?
O14 C90 N4 125.8(8) . . ?
O14 C90 C89 120.2(8) . . ?
N4 C90 C89 114.0(8) . . ?
N4 C91 C96 120.3(7) . . ?
N4 C91 C92 120.0(8) . . ?
C96 C91 C92 119.6(8) . . ?
C93 C92 C91 118.6(8) . . ?
C93 C92 H92 120.7 . . ?
C91 C92 H92 120.7 . . ?
C94 C93 C92 122.6(8) . . ?
C94 C93 H93 118.7 . . ?
C92 C93 H93 118.7 . . ?
C95 C94 C93 119.7(8) . . ?
C95 C94 H94 120.2 . . ?
C93 C94 H94 120.2 . . ?
C94 C95 C96 119.5(8) . . ?
C94 C95 C100 118.1(8) . . ?
C96 C95 C100 122.3(7) . . ?
C91 C96 C95 119.8(7) . . ?
C91 C96 C97 122.1(8) . . ?
C95 C96 C97 118.1(8) . . ?
O15 C97 C96 122.3(8) . . ?
O15 C97 C98 119.2(8) . . ?
C96 C97 C98 118.5(7) . . ?
C99 C98 C101 119.8(8) . . ?
C99 C98 C97 122.5(8) . . ?
C101 C98 C97 117.6(8) . . ?
C104 C99 C98 120.7(8) . . ?
C104 C99 C100 118.9(8) . . ?
C98 C99 C100 120.4(8) . . ?
O16 C100 C95 120.5(8) . . ?
O16 C100 C99 121.5(8) . . ?
C95 C100 C99 118.0(8) . . ?
C102 C101 C98 118.8(8) . . ?
C102 C101 H101 120.6 . . ?
C98 C101 H101 120.6 . . ?
C103 C102 C101 120.9(8) . . ?
C103 C102 H102 119.5 . . ?
C101 C102 H102 119.5 . . ?
C102 C103 C104 118.8(9) . . ?
C102 C103 H103 120.6 . . ?
C104 C103 H103 120.6 . . ?
C99 C104 C103 120.7(8) . . ?
C99 C104 H104 119.6 . . ?
C103 C104 H104 119.6 . . ?

loop_
_geom_bond_atom_site_label_1
_geom_bond_atom_site_label_2
_geom_bond_distance
_geom_bond_site_symmetry_2
_geom_bond_publ_flag
S1 C9 1.763(9) . ?
S1 C33 1.782(8) . ?
O1 C8 1.390(9) . ?
O1 C11 1.413(9) . ?
N1 C12 1.359(10) . ?
N1 C13 1.380(10) . ?
N1 H1 0.8800 . ?
C1 C4 1.524(12) . ?
C1 H1A 0.9800 . ?
C1 H1B 0.9800 . ?
C1 H1C 0.9800 . ?
S2 C61 1.785(9) . ?
S2 C35 1.796(8) . ?
O2 C12 1.236(9) . ?
N2 C38 1.375(10) . ?
N2 C39 1.400(10) . ?
N2 H2 0.8800 . ?
C2 C4 1.523(11) . ?
C2 H2A 0.9800 . ?
C2 H2B 0.9800 . ?
C2 H2C 0.9800 . ?
S3 C59 1.762(9) . ?
S3 C85 1.779(8) . ?
O3 C19 1.250(9) . ?
N3 C65 1.426(12) . ?
N3 C64 1.492(14) . ?
N3 H3 0.8800 . ?
C3 C4 1.526(12) . ?
C3 H3A 0.9800 . ?
C3 H3B 0.9800 . ?
C3 H3C 0.9800 . ?
S4 C87 1.799(8) . ?
S4 C7 1.802(9) . ?
O4 C22 1.229(9) . ?
N4 C90 1.374(10) . ?
N4 C91 1.391(10) . ?
N4 H4 0.8800 . ?
C4 C5 1.569(11) . ?
O5 C34 1.394(9) . ?
O5 C37 1.429(9) . ?
C5 C10 1.374(11) . ?
C5 C6 1.393(10) . ?
O6 C38 1.188(9) . ?
C6 C7 1.388(12) . ?
C6 H6 0.9500 . ?
O7 C45 1.261(9) . ?
C7 C8 1.381(12) . ?
O8 C48 1.244(9) . ?
C8 C9 1.373(10) . ?
O9 C60 1.400(9) . ?
O9 C63 1.427(9) . ?
C9 C10 1.421(10) . ?
O10 C64 1.219(13) . ?
C10 H10 0.9500 . ?
O11 C71 1.267(11) . ?
C11 C12 1.518(10) . ?
C11 H11A 0.9900 . ?
C11 H11B 0.9900 . ?
O12 C74 1.235(10) . ?
O13 C86 1.393(9) . ?
O13 C89 1.409(9) . ?
C13 C18 1.397(11) . ?
C13 C14 1.414(10) . ?
O14 C90 1.215(9) . ?
C14 C15 1.379(10) . ?
C14 H14 0.9500 . ?
O15 C97 1.223(9) . ?
C15 C16 1.392(10) . ?
C15 H15 0.9500 . ?
O16 C100 1.214(9) . ?
C16 C17 1.390(10) . ?
C16 H16 0.9500 . ?
C17 C18 1.416(10) . ?
C17 C22 1.484(11) . ?
C18 C19 1.499(10) . ?
C19 C20 1.443(11) . ?
C20 C26 1.392(10) . ?
C20 C21 1.406(11) . ?
C21 C23 1.359(11) . ?
C21 C22 1.510(11) . ?
C23 C24 1.397(10) . ?
C23 H23 0.9500 . ?
C24 C25 1.386(12) . ?
C24 H24 0.9500 . ?
C25 C26 1.379(11) . ?
C25 H25 0.9500 . ?
C26 H26 0.9500 . ?
C27 C30 1.544(11) . ?
C27 H27A 0.9800 . ?
C27 H27B 0.9800 . ?
C27 H27C 0.9800 . ?
C28 C30 1.558(12) . ?
C28 H28A 0.9800 . ?
C28 H28B 0.9800 . ?
C28 H28C 0.9800 . ?
C29 C30 1.498(12) . ?
C29 H29A 0.9800 . ?
C29 H29B 0.9800 . ?
C29 H29C 0.9800 . ?
C30 C31 1.548(10) . ?
C31 C32 1.365(11) . ?
C31 C36 1.399(10) . ?
C32 C33 1.403(10) . ?
C32 H32 0.9500 . ?
C33 C34 1.402(10) . ?
C34 C35 1.396(11) . ?
C35 C36 1.380(10) . ?
C36 H36 0.9500 . ?
C37 C38 1.534(10) . ?
C37 H37A 0.9900 . ?
C37 H37B 0.9900 . ?
C39 C40 1.411(10) . ?
C39 C44 1.421(11) . ?
C40 C41 1.400(11) . ?
C40 H40 0.9500 . ?
C41 C42 1.385(11) . ?
C41 H41 0.9500 . ?
C42 C43 1.369(10) . ?
C42 H42 0.9500 . ?
C43 C44 1.403(10) . ?
C43 C48 1.483(11) . ?
C44 C45 1.476(11) . ?
C45 C46 1.472(11) . ?
C46 C47 1.378(11) . ?
C46 C52 1.410(11) . ?
C47 C49 1.376(11) . ?
C47 C48 1.481(11) . ?
C49 C50 1.404(11) . ?
C49 H49 0.9500 . ?
C50 C51 1.377(12) . ?
C50 H50 0.9500 . ?
C51 C52 1.347(12) . ?
C51 H51 0.9500 . ?
C52 H52 0.9500 . ?
C53 C56 1.517(11) . ?
C53 H53A 0.9800 . ?
C53 H53B 0.9800 . ?
C53 H53C 0.9800 . ?
C54 C56 1.571(10) . ?
C54 H54A 0.9800 . ?
C54 H54B 0.9800 . ?
C54 H54C 0.9800 . ?
C55 C56 1.539(10) . ?
C55 H55A 0.9800 . ?
C55 H55B 0.9800 . ?
C55 H55C 0.9800 . ?
C56 C57 1.545(10) . ?
C57 C58 1.377(11) . ?
C57 C62 1.395(9) . ?
C58 C59 1.413(10) . ?
C58 H58 0.9500 . ?
C59 C60 1.392(10) . ?
C60 C61 1.375(11) . ?
C61 C62 1.425(10) . ?
C62 H62 0.9500 . ?
C63 C64 1.547(14) . ?
C63 H63A 0.9900 . ?
C63 H63B 0.9900 . ?
C65 C66 1.402(13) . ?
C65 C70 1.421(14) . ?
C66 C67 1.344(12) . ?
C66 H66 0.9500 . ?
C67 C68 1.365(12) . ?
C67 H67 0.9500 . ?
C68 C69 1.421(11) . ?
C68 H68 0.9500 . ?
C69 C70 1.392(11) . ?
C69 C74 1.465(12) . ?
C70 C71 1.468(13) . ?
C71 C72 1.458(14) . ?
C72 C78 1.402(12) . ?
C72 C73 1.403(13) . ?
C73 C75 1.355(13) . ?
C73 C74 1.524(12) . ?
C75 C76 1.436(15) . ?
C75 H75 0.9500 . ?
C76 C77 1.383(16) . ?
C76 H76 0.9500 . ?
C77 C78 1.343(15) . ?
C77 H77 0.9500 . ?
C78 H78 0.9500 . ?
C79 C82 1.535(11) . ?
C79 H79A 0.9800 . ?
C79 H79B 0.9800 . ?
C79 H79C 0.9800 . ?
C80 C82 1.519(11) . ?
C80 H80A 0.9800 . ?
C80 H80B 0.9800 . ?
C80 H80C 0.9800 . ?
C81 C82 1.543(11) . ?
C81 H81A 0.9800 . ?
C81 H81B 0.9800 . ?
C81 H81C 0.9800 . ?
C82 C83 1.549(10) . ?
C83 C88 1.380(10) . ?
C83 C84 1.398(11) . ?
C84 C85 1.367(11) . ?
C84 H84 0.9500 . ?
C85 C86 1.392(11) . ?
C86 C87 1.407(10) . ?
C87 C88 1.375(10) . ?
C88 H88 0.9500 . ?
C89 C90 1.531(11) . ?
C89 H89A 0.9900 . ?
C89 H89B 0.9900 . ?
C91 C96 1.399(11) . ?
C91 C92 1.415(10) . ?
C92 C93 1.392(11) . ?
C92 H92 0.9500 . ?
C93 C94 1.385(11) . ?
C93 H93 0.9500 . ?
C94 C95 1.378(10) . ?
C94 H94 0.9500 . ?
C95 C96 1.439(11) . ?
C95 C100 1.475(11) . ?
C96 C97 1.486(10) . ?
C97 C98 1.495(11) . ?
C98 C99 1.369(11) . ?
C98 C101 1.408(11) . ?
C99 C104 1.366(11) . ?
C99 C100 1.487(11) . ?
C101 C102 1.397(11) . ?
C101 H101 0.9500 . ?
C102 C103 1.374(12) . ?
C102 H102 0.9500 . ?
C103 C104 1.403(11) . ?
C103 H103 0.9500 . ?
C104 H104 0.9500 . ?

loop_
_geom_torsion_atom_site_label_1
_geom_torsion_atom_site_label_2
_geom_torsion_atom_site_label_3
_geom_torsion_atom_site_label_4
_geom_torsion
_geom_torsion_site_symmetry_1
_geom_torsion_site_symmetry_2
_geom_torsion_site_symmetry_3
_geom_torsion_site_symmetry_4
_geom_torsion_publ_flag
C2 C4 C5 C10 -61.1(10) . . . . ?
C1 C4 C5 C10 178.8(8) . . . . ?
C3 C4 C5 C10 57.8(10) . . . . ?
C2 C4 C5 C6 121.8(9) . . . . ?
C1 C4 C5 C6 1.7(12) . . . . ?
C3 C4 C5 C6 -119.4(9) . . . . ?
C10 C5 C6 C7 -0.2(12) . . . . ?
C4 C5 C6 C7 176.9(8) . . . . ?
C5 C6 C7 C8 2.2(12) . . . . ?
C5 C6 C7 S4 -171.8(6) . . . . ?
C87 S4 C7 C8 -88.3(8) . . . . ?
C87 S4 C7 C6 85.3(7) . . . . ?
C6 C7 C8 C9 -3.9(12) . . . . ?
S4 C7 C8 C9 169.6(6) . . . . ?
C6 C7 C8 O1 166.1(7) . . . . ?
S4 C7 C8 O1 -20.4(11) . . . . ?
C11 O1 C8 C9 -116.5(10) . . . . ?
C11 O1 C8 C7 73.1(12) . . . . ?
C7 C8 C9 C10 3.5(12) . . . . ?
O1 C8 C9 C10 -166.8(7) . . . . ?
C7 C8 C9 S1 -174.6(7) . . . . ?
O1 C8 C9 S1 15.0(10) . . . . ?
C33 S1 C9 C8 87.6(7) . . . . ?
C33 S1 C9 C10 -90.5(7) . . . . ?
C6 C5 C10 C9 -0.1(12) . . . . ?
C4 C5 C10 C9 -177.4(7) . . . . ?
C8 C9 C10 C5 -1.5(12) . . . . ?
S1 C9 C10 C5 176.7(7) . . . . ?
C8 O1 C11 C12 -168.9(9) . . . . ?
C13 N1 C12 O2 -2.7(15) . . . . ?
C13 N1 C12 C11 173.1(8) . . . . ?
O1 C11 C12 O2 177.2(8) . . . . ?
O1 C11 C12 N1 1.0(10) . . . . ?
C12 N1 C13 C18 -173.3(9) . . . . ?
C12 N1 C13 C14 4.7(14) . . . . ?
N1 C13 C14 C15 -178.9(8) . . . . ?
C18 C13 C14 C15 -0.9(13) . . . . ?
C13 C14 C15 C16 1.3(13) . . . . ?
C14 C15 C16 C17 -1.5(13) . . . . ?
C15 C16 C17 C18 1.3(13) . . . . ?
C15 C16 C17 C22 -178.9(8) . . . . ?
N1 C13 C18 C17 178.7(8) . . . . ?
C14 C13 C18 C17 0.6(13) . . . . ?
N1 C13 C18 C19 -2.2(13) . . . . ?
C14 C13 C18 C19 179.6(8) . . . . ?
C16 C17 C18 C13 -0.8(13) . . . . ?
C22 C17 C18 C13 179.3(9) . . . . ?
C16 C17 C18 C19 -179.9(8) . . . . ?
C22 C17 C18 C19 0.2(13) . . . . ?
C13 C18 C19 O3 1.7(14) . . . . ?
C17 C18 C19 O3 -179.3(8) . . . . ?
C13 C18 C19 C20 179.3(9) . . . . ?
C17 C18 C19 C20 -1.6(13) . . . . ?
O3 C19 C20 C26 -1.0(14) . . . . ?
C18 C19 C20 C26 -178.7(9) . . . . ?
O3 C19 C20 C21 178.6(9) . . . . ?
C18 C19 C20 C21 1.0(14) . . . . ?
C26 C20 C21 C23 -1.0(14) . . . . ?
C19 C20 C21 C23 179.3(9) . . . . ?
C26 C20 C21 C22 -179.2(8) . . . . ?
C19 C20 C21 C22 1.1(13) . . . . ?
C16 C17 C22 O4 1.7(13) . . . . ?
C18 C17 C22 O4 -178.4(9) . . . . ?
C16 C17 C22 C21 -178.1(8) . . . . ?
C18 C17 C22 C21 1.8(13) . . . . ?
C23 C21 C22 O4 -0.5(13) . . . . ?
C20 C21 C22 O4 177.8(9) . . . . ?
C23 C21 C22 C17 179.3(9) . . . . ?
C20 C21 C22 C17 -2.4(12) . . . . ?
C20 C21 C23 C24 0.5(14) . . . . ?
C22 C21 C23 C24 178.7(8) . . . . ?
C21 C23 C24 C25 0.0(14) . . . . ?
C23 C24 C25 C26 0.1(15) . . . . ?
C24 C25 C26 C20 -0.7(15) . . . . ?
C21 C20 C26 C25 1.1(14) . . . . ?
C19 C20 C26 C25 -179.2(9) . . . . ?
C29 C30 C31 C32 -157.4(9) . . . . ?
C27 C30 C31 C32 -31.5(13) . . . . ?
C28 C30 C31 C32 85.0(10) . . . . ?
C29 C30 C31 C36 30.9(12) . . . . ?
C27 C30 C31 C36 156.8(8) . . . . ?
C28 C30 C31 C36 -86.7(10) . . . . ?
C36 C31 C32 C33 0.5(14) . . . . ?
C30 C31 C32 C33 -171.2(8) . . . . ?
C31 C32 C33 C34 4.5(13) . . . . ?
C31 C32 C33 S1 179.5(7) . . . . ?
C9 S1 C33 C34 -112.2(7) . . . . ?
C9 S1 C33 C32 72.8(8) . . . . ?
C37 O5 C34 C35 93.2(9) . . . . ?
C37 O5 C34 C33 -89.0(9) . . . . ?
C32 C33 C34 O5 173.8(8) . . . . ?
S1 C33 C34 O5 -1.2(11) . . . . ?
C32 C33 C34 C35 -8.3(12) . . . . ?
S1 C33 C34 C35 176.7(7) . . . . ?
O5 C34 C35 C36 -174.8(8) . . . . ?
C33 C34 C35 C36 7.3(14) . . . . ?
O5 C34 C35 S2 -2.0(12) . . . . ?
C33 C34 C35 S2 -179.9(6) . . . . ?
C61 S2 C35 C36 -119.7(8) . . . . ?
C61 S2 C35 C34 67.3(9) . . . . ?
C34 C35 C36 C31 -2.3(14) . . . . ?
S2 C35 C36 C31 -175.2(7) . . . . ?
C32 C31 C36 C35 -1.7(14) . . . . ?
C30 C31 C36 C35 170.3(9) . . . . ?
C34 O5 C37 C38 -171.8(7) . . . . ?
C39 N2 C38 O6 1.0(16) . . . . ?
C39 N2 C38 C37 -176.8(8) . . . . ?
O5 C37 C38 O6 97.9(10) . . . . ?
O5 C37 C38 N2 -84.1(9) . . . . ?
C38 N2 C39 C40 -19.9(14) . . . . ?
C38 N2 C39 C44 158.8(9) . . . . ?
N2 C39 C40 C41 -179.4(9) . . . . ?
C44 C39 C40 C41 1.9(14) . . . . ?
C39 C40 C41 C42 -4.6(15) . . . . ?
C40 C41 C42 C43 4.5(15) . . . . ?
C41 C42 C43 C44 -1.8(14) . . . . ?
C41 C42 C43 C48 177.9(9) . . . . ?
C42 C43 C44 C39 -0.9(13) . . . . ?
C48 C43 C44 C39 179.4(9) . . . . ?
C42 C43 C44 C45 179.9(8) . . . . ?
C48 C43 C44 C45 0.2(13) . . . . ?
N2 C39 C44 C43 -177.9(8) . . . . ?
C40 C39 C44 C43 0.8(13) . . . . ?
N2 C39 C44 C45 1.3(13) . . . . ?
C40 C39 C44 C45 180.0(8) . . . . ?
C43 C44 C45 O7 -175.7(8) . . . . ?
C39 C44 C45 O7 5.2(14) . . . . ?
C43 C44 C45 C46 3.4(13) . . . . ?
C39 C44 C45 C46 -175.8(8) . . . . ?
O7 C45 C46 C47 176.2(9) . . . . ?
C44 C45 C46 C47 -2.9(13) . . . . ?
O7 C45 C46 C52 -3.4(13) . . . . ?
C44 C45 C46 C52 177.5(8) . . . . ?
C52 C46 C47 C49 -1.7(14) . . . . ?
C45 C46 C47 C49 178.7(9) . . . . ?
C52 C46 C47 C48 178.3(9) . . . . ?
C45 C46 C47 C48 -1.3(14) . . . . ?
C49 C47 C48 O8 4.0(14) . . . . ?
C46 C47 C48 O8 -176.0(9) . . . . ?
C49 C47 C48 C43 -175.1(9) . . . . ?
C46 C47 C48 C43 4.8(13) . . . . ?
C42 C43 C48 O8 -3.1(13) . . . . ?
C44 C43 C48 O8 176.6(9) . . . . ?
C42 C43 C48 C47 176.0(8) . . . . ?
C44 C43 C48 C47 -4.3(13) . . . . ?
C46 C47 C49 C50 1.4(15) . . . . ?
C48 C47 C49 C50 -178.6(9) . . . . ?
C47 C49 C50 C51 -2.0(15) . . . . ?
C49 C50 C51 C52 2.9(16) . . . . ?
C50 C51 C52 C46 -3.3(16) . . . . ?
C47 C46 C52 C51 2.6(15) . . . . ?
C45 C46 C52 C51 -177.7(9) . . . . ?
C53 C56 C57 C58 -145.1(8) . . . . ?
C55 C56 C57 C58 -24.7(10) . . . . ?
C54 C56 C57 C58 95.6(9) . . . . ?
C53 C56 C57 C62 37.7(10) . . . . ?
C55 C56 C57 C62 158.1(7) . . . . ?
C54 C56 C57 C62 -81.6(9) . . . . ?
C62 C57 C58 C59 4.7(12) . . . . ?
C56 C57 C58 C59 -172.5(7) . . . . ?
C57 C58 C59 C60 -0.6(12) . . . . ?
C57 C58 C59 S3 178.0(6) . . . . ?
C85 S3 C59 C60 -62.0(7) . . . . ?
C85 S3 C59 C58 119.4(7) . . . . ?
C58 C59 C60 C61 -3.0(12) . . . . ?
S3 C59 C60 C61 178.5(6) . . . . ?
C58 C59 C60 O9 175.3(7) . . . . ?
S3 C59 C60 O9 -3.2(11) . . . . ?
C63 O9 C60 C61 93.5(9) . . . . ?
C63 O9 C60 C59 -84.8(9) . . . . ?
C59 C60 C61 C62 2.4(12) . . . . ?
O9 C60 C61 C62 -175.9(7) . . . . ?
C59 C60 C61 S2 175.7(6) . . . . ?
O9 C60 C61 S2 -2.6(11) . . . . ?
C35 S2 C61 C60 65.9(8) . . . . ?
C35 S2 C61 C62 -120.6(7) . . . . ?
C58 C57 C62 C61 -5.3(12) . . . . ?
C56 C57 C62 C61 172.0(7) . . . . ?
C60 C61 C62 C57 1.9(12) . . . . ?
S2 C61 C62 C57 -171.9(6) . . . . ?
C60 O9 C63 C64 169.4(9) . . . . ?
C65 N3 C64 O10 7(2) . . . . ?
C65 N3 C64 C63 -171.9(10) . . . . ?
O9 C63 C64 O10 30.1(16) . . . . ?
O9 C63 C64 N3 -150.5(9) . . . . ?
C64 N3 C65 C66 -10.3(18) . . . . ?
C64 N3 C65 C70 161.8(11) . . . . ?
C70 C65 C66 C67 1.0(17) . . . . ?
N3 C65 C66 C67 173.2(9) . . . . ?
C65 C66 C67 C68 -5.1(17) . . . . ?
C66 C67 C68 C69 3.7(16) . . . . ?
C67 C68 C69 C70 1.9(14) . . . . ?
C67 C68 C69 C74 179.8(9) . . . . ?
C68 C69 C70 C65 -5.6(14) . . . . ?
C74 C69 C70 C65 176.5(10) . . . . ?
C68 C69 C70 C71 174.4(9) . . . . ?
C74 C69 C70 C71 -3.4(14) . . . . ?
C66 C65 C70 C69 4.2(16) . . . . ?
N3 C65 C70 C69 -167.4(9) . . . . ?
C66 C65 C70 C71 -175.8(10) . . . . ?
N3 C65 C70 C71 12.6(17) . . . . ?
C69 C70 C71 O11 179.3(10) . . . . ?
C65 C70 C71 O11 -0.7(17) . . . . ?
C69 C70 C71 C72 2.8(15) . . . . ?
C65 C70 C71 C72 -177.2(10) . . . . ?
O11 C71 C72 C78 3.3(15) . . . . ?
C70 C71 C72 C78 179.9(10) . . . . ?
O11 C71 C72 C73 -176.2(10) . . . . ?
C70 C71 C72 C73 0.4(16) . . . . ?
C78 C72 C73 C75 -0.7(17) . . . . ?
C71 C72 C73 C75 178.8(12) . . . . ?
C78 C72 C73 C74 177.8(9) . . . . ?
C71 C72 C73 C74 -2.7(15) . . . . ?
C70 C69 C74 O12 -173.2(9) . . . . ?
C68 C69 C74 O12 8.9(14) . . . . ?
C70 C69 C74 C73 1.0(14) . . . . ?
C68 C69 C74 C73 -176.9(9) . . . . ?
C75 C73 C74 O12 -5.1(15) . . . . ?
C72 C73 C74 O12 176.2(9) . . . . ?
C75 C73 C74 C69 -179.3(10) . . . . ?
C72 C73 C74 C69 2.1(13) . . . . ?
C72 C73 C75 C76 2.5(18) . . . . ?
C74 C73 C75 C76 -176.0(10) . . . . ?
C73 C75 C76 C77 -5(2) . . . . ?
C75 C76 C77 C78 7(2) . . . . ?
C76 C77 C78 C72 -4.7(19) . . . . ?
C73 C72 C78 C77 1.5(16) . . . . ?
C71 C72 C78 C77 -178.0(11) . . . . ?
C80 C82 C83 C88 -31.6(12) . . . . ?
C79 C82 C83 C88 -152.3(9) . . . . ?
C81 C82 C83 C88 88.5(10) . . . . ?
C80 C82 C83 C84 160.3(8) . . . . ?
C79 C82 C83 C84 39.6(12) . . . . ?
C81 C82 C83 C84 -79.6(10) . . . . ?
C88 C83 C84 C85 1.5(14) . . . . ?
C82 C83 C84 C85 170.1(9) . . . . ?
C83 C84 C85 C86 -3.2(14) . . . . ?
C83 C84 C85 S3 -178.4(7) . . . . ?
C59 S3 C85 C84 108.4(8) . . . . ?
C59 S3 C85 C86 -66.8(8) . . . . ?
C84 C85 C86 O13 -172.6(8) . . . . ?
S3 C85 C86 O13 2.7(12) . . . . ?
C84 C85 C86 C87 2.3(13) . . . . ?
S3 C85 C86 C87 177.5(7) . . . . ?
C89 O13 C86 C85 -96.1(9) . . . . ?
C89 O13 C86 C87 89.0(9) . . . . ?
C85 C86 C87 C88 0.2(13) . . . . ?
O13 C86 C87 C88 175.1(8) . . . . ?
C85 C86 C87 S4 -175.5(7) . . . . ?
O13 C86 C87 S4 -0.5(11) . . . . ?
C7 S4 C87 C88 -52.0(8) . . . . ?
C7 S4 C87 C86 123.5(7) . . . . ?
C86 C87 C88 C83 -1.9(14) . . . . ?
S4 C87 C88 C83 173.6(7) . . . . ?
C84 C83 C88 C87 1.1(14) . . . . ?
C82 C83 C88 C87 -167.6(8) . . . . ?
C86 O13 C89 C90 -173.7(7) . . . . ?
C91 N4 C90 O14 -8.8(16) . . . . ?
C91 N4 C90 C89 170.6(8) . . . . ?
O13 C89 C90 O14 -108.6(10) . . . . ?
O13 C89 C90 N4 72.0(10) . . . . ?
C90 N4 C91 C96 -167.1(9) . . . . ?
C90 N4 C91 C92 15.3(14) . . . . ?
N4 C91 C92 C93 -177.9(8) . . . . ?
C96 C91 C92 C93 4.5(14) . . . . ?
C91 C92 C93 C94 -1.2(15) . . . . ?
C92 C93 C94 C95 0.5(15) . . . . ?
C93 C94 C95 C96 -3.0(14) . . . . ?
C93 C94 C95 C100 -179.7(9) . . . . ?
N4 C91 C96 C95 175.4(8) . . . . ?
C92 C91 C96 C95 -7.1(13) . . . . ?
N4 C91 C96 C97 -3.3(14) . . . . ?
C92 C91 C96 C97 174.2(8) . . . . ?
C94 C95 C96 C91 6.4(13) . . . . ?
C100 C95 C96 C91 -177.1(9) . . . . ?
C94 C95 C96 C97 -174.9(8) . . . . ?
C100 C95 C96 C97 1.6(13) . . . . ?
C91 C96 C97 O15 -0.4(14) . . . . ?
C95 C96 C97 O15 -179.1(9) . . . . ?
C91 C96 C97 C98 178.5(8) . . . . ?
C95 C96 C97 C98 -0.2(12) . . . . ?
O15 C97 C98 C99 175.4(9) . . . . ?
C96 C97 C98 C99 -3.5(13) . . . . ?
O15 C97 C98 C101 -4.6(13) . . . . ?
C96 C97 C98 C101 176.5(8) . . . . ?
C101 C98 C99 C104 5.5(13) . . . . ?
C97 C98 C99 C104 -174.5(9) . . . . ?
C101 C98 C99 C100 -174.3(8) . . . . ?
C97 C98 C99 C100 5.6(13) . . . . ?
C94 C95 C100 O16 -2.8(14) . . . . ?
C96 C95 C100 O16 -179.4(9) . . . . ?
C94 C95 C100 C99 176.9(8) . . . . ?
C96 C95 C100 C99 0.4(13) . . . . ?
C104 C99 C100 O16 -4.1(14) . . . . ?
C98 C99 C100 O16 175.7(9) . . . . ?
C104 C99 C100 C95 176.1(9) . . . . ?
C98 C99 C100 C95 -4.0(13) . . . . ?
C99 C98 C101 C102 -3.9(13) . . . . ?
C97 C98 C101 C102 176.1(8) . . . . ?
C98 C101 C102 C103 -0.3(14) . . . . ?
C101 C102 C103 C104 2.9(15) . . . . ?
C98 C99 C104 C103 -2.9(14) . . . . ?
C100 C99 C104 C103 177.0(9) . . . . ?
C102 C103 C104 C99 -1.4(15) . . . . ?
